data_7112760
loop_
_publ_author_name
'Li, Zhanxian'
'Yu, Mingming'
'Zhang, Lifeng'
'Yu, Ming'
'Liu, Jinxia'
'Wei, Liuhe'
'Zhang, Hongyan'

_publ_section_title
;
 A &quot;switching on&quot; fluorescent chemodosimeter of selectivity to
 Zn2+ and its application to MCF-7 cells.
;
_journal_issue 38
_journal_name_full 'Chemical communications (Cambridge, England)'
_journal_page_first 7169
_journal_page_last 7171
_journal_paper_doi 10.1039/c0cc01687j
_journal_volume 46
_journal_year 2010
_chemical_formula_moiety '2(C18 H15 N4 O2), H2 O'
_chemical_formula_sum 'C18 H16 N4 O2.5'
_chemical_formula_weight 328.35
_chemical_name_common
;(E)-2-(4-Hydroxyphenylimino)-4-methyl-7-acetamidyl-1,8-
naphthyridine
;
_chemical_name_systematic
;
?
;
_space_group_IT_number 2
_symmetry_cell_setting orthorhombic
_symmetry_space_group_name_Hall '-P 1'
_symmetry_space_group_name_H-M 'P -1'
_atom_sites_solution_hydrogens geom
_atom_sites_solution_primary direct
_atom_sites_solution_secondary difmap
_audit_creation_method SHELXL-97
_cell_angle_alpha 90.00(3)
_cell_angle_beta 90.00(3)
_cell_angle_gamma 90.00(3)
_cell_formula_units_Z 8
_cell_length_a 7.5496(15)
_cell_length_b 13.657(3)
_cell_length_c 30.427(6)
_cell_measurement_reflns_used 11967
_cell_measurement_temperature 293(2)
_cell_measurement_theta_max 27.82
_cell_measurement_theta_min 2.17
_cell_volume 3137.2(11)
_computing_cell_refinement 'Bruker SAINT'
_computing_data_collection 'Bruker SMART'
_computing_data_reduction 'Bruker SAINT'
_computing_molecular_graphics 'Bruker SHELXTL'
_computing_publication_material 'Bruker SHELXTL'
_computing_structure_refinement 'SHELXL-97 (Sheldrick, 2008)'
_computing_structure_solution 'SHELXS-97 (Sheldrick, 2008)'
_diffrn_ambient_temperature 293(2)
_diffrn_measured_fraction_theta_full 0.991
_diffrn_measured_fraction_theta_max 0.991
_diffrn_measurement_device_type 'CCD area detector'
_diffrn_measurement_method 'phi and omega scans'
_diffrn_radiation_monochromator graphite
_diffrn_radiation_source 'fine-focus sealed tube'
_diffrn_radiation_type MoK\a
_diffrn_radiation_wavelength 0.71073
_diffrn_reflns_av_R_equivalents 0.0456
_diffrn_reflns_av_sigmaI/netI 0.0711
_diffrn_reflns_limit_h_max 9
_diffrn_reflns_limit_h_min -9
_diffrn_reflns_limit_k_max 17
_diffrn_reflns_limit_k_min -17
_diffrn_reflns_limit_l_max 39
_diffrn_reflns_limit_l_min -39
_diffrn_reflns_number 32427
_diffrn_reflns_theta_full 27.48
_diffrn_reflns_theta_max 27.48
_diffrn_reflns_theta_min 3.01
_exptl_absorpt_coefficient_mu 0.096
_exptl_absorpt_correction_T_max 0.979
_exptl_absorpt_correction_T_min 0.967
_exptl_absorpt_correction_type multi-scan
_exptl_absorpt_process_details SADABS
_exptl_crystal_colour pale-yellow
_exptl_crystal_density_diffrn 1.390
_exptl_crystal_density_method 'not measured'
_exptl_crystal_description block
_exptl_crystal_F_000 1376
_exptl_crystal_size_max 0.35
_exptl_crystal_size_mid 0.30
_exptl_crystal_size_min 0.22
_refine_diff_density_max 0.616
_refine_diff_density_min -0.284
_refine_diff_density_rms 0.061
_refine_ls_extinction_coef 0.0024(7)
_refine_ls_extinction_expression Fc^*^=kFc[1+0.001xFc^2^\l^3^/sin(2\q)]^-1/4^
_refine_ls_extinction_method SHELXL
_refine_ls_goodness_of_fit_ref 1.195
_refine_ls_hydrogen_treatment mixed
_refine_ls_matrix_type full
_refine_ls_number_parameters 912
_refine_ls_number_reflns 13839
_refine_ls_number_restraints 4
_refine_ls_restrained_S_all 1.195
_refine_ls_R_factor_all 0.1322
_refine_ls_R_factor_gt 0.0937
_refine_ls_shift/su_max 0.093
_refine_ls_shift/su_mean 0.001
_refine_ls_structure_factor_coef Fsqd
_refine_ls_weighting_details 'calc w=1/[\s^2^(Fo^2^)+(0.0779P)^2^+1.9333P] where P=(Fo^2^+2Fc^2^)/3'
_refine_ls_weighting_scheme calc
_refine_ls_wR_factor_gt 0.1995
_refine_ls_wR_factor_ref 0.2247
_reflns_number_gt 8981
_reflns_number_total 14403
_reflns_threshold_expression >2sigma(I)
_cod_data_source_file c0cc01687j.txt
_cod_data_source_block compound
_cod_depositor_comments
;
The following automatic conversions were performed:

'_exptl_absorpt_correction_type' value 'MULTI-SCAN' changed to
'multi-scan' according to
/usr/data/users/saulius/automatic-downloads/retrospective/RSC/lib/dictionaries/cif_core.dic
dictionary named 'cif_core.dic' version 2.4.2 from 2011-04-26.

Automatic conversion script
Id: cif_fix_values 2281 2013-09-26 08:29:07Z andrius 
;
_cod_original_cell_volume 3137.1(11)
_cod_database_code 7112760

loop_
_symmetry_equiv_pos_as_xyz
'x, y, z'
'-x, -y, -z'

loop_
_atom_site_label
_atom_site_type_symbol
_atom_site_fract_x
_atom_site_fract_y
_atom_site_fract_z
_atom_site_U_iso_or_equiv
_atom_site_adp_type
_atom_site_occupancy
_atom_site_symmetry_multiplicity
_atom_site_calc_flag
_atom_site_refinement_flags
O1W O 0.1997(4) 0.9999(2) 0.24999(10) 0.0460(7) Uani 1 1 d D
O2W O 0.6997(4) 0.5003(2) 0.25003(10) 0.0451(7) Uani 1 1 d D
N7 N 0.3313(4) 0.7863(2) 0.08932(9) 0.0281(6) Uani 1 1 d .
N6 N 0.1919(4) 0.7871(2) 0.15632(9) 0.0291(6) Uani 1 1 d .
N5 N 0.0495(4) 0.8022(2) 0.22231(10) 0.0346(7) Uani 1 1 d .
O4 O 0.7508(3) 1.00208(17) -0.15389(8) 0.0368(6) Uani 1 1 d .
H4 H 0.7628 1.0592 -0.1461 0.055 Uiso 1 1 calc R
C30 C 0.4654(5) 0.7991(2) 0.01963(11) 0.0309(7) Uani 1 1 d .
H30 H 0.4626 0.8668 0.0227 0.037 Uiso 1 1 calc R
C24 C 0.2535(4) 0.6291(2) 0.12194(11) 0.0272(7) Uani 1 1 d .
C26 C 0.3286(4) 0.5782(2) 0.08551(11) 0.0274(7) Uani 1 1 d .
N8 N 0.5275(4) 0.7623(2) -0.01579(9) 0.0306(6) Uani 1 1 d .
C23 C 0.1700(4) 0.5832(2) 0.15764(11) 0.0307(7) Uani 1 1 d .
H23 H 0.1621 0.5152 0.1584 0.037 Uiso 1 1 calc R
C25 C 0.2598(4) 0.7329(2) 0.12283(11) 0.0279(7) Uani 1 1 d .
C22 C 0.1006(5) 0.6365(2) 0.19105(11) 0.0327(8) Uani 1 1 d .
H22 H 0.0448 0.6059 0.2146 0.039 Uiso 1 1 calc R
C28 C 0.3977(4) 0.7374(2) 0.05594(11) 0.0285(7) Uani 1 1 d .
C27 C 0.4014(4) 0.6343(2) 0.05321(11) 0.0286(7) Uani 1 1 d .
H27 H 0.4542 0.6043 0.0291 0.034 Uiso 1 1 calc R
C21 C 0.1151(4) 0.7400(2) 0.18930(11) 0.0302(7) Uani 1 1 d .
C31 C 0.5870(4) 0.8263(2) -0.04944(11) 0.0279(7) Uani 1 1 d .
O3 O -0.0801(4) 0.6912(2) 0.26847(9) 0.0532(8) Uani 1 1 d .
C34 C 0.6974(5) 0.9463(2) -0.11850(11) 0.0313(8) Uani 1 1 d .
C35 C 0.7131(4) 0.9784(2) -0.07575(11) 0.0287(7) Uani 1 1 d .
H35 H 0.7609 1.0399 -0.0701 0.034 Uiso 1 1 calc R
C32 C 0.5764(5) 0.7950(3) -0.09244(11) 0.0354(8) Uani 1 1 d .
H32 H 0.5329 0.7326 -0.0984 0.042 Uiso 1 1 calc R
C36 C 0.6582(4) 0.9198(2) -0.04119(11) 0.0310(7) Uani 1 1 d .
H36 H 0.6683 0.9423 -0.0124 0.037 Uiso 1 1 calc R
C20 C -0.0397(5) 0.7751(3) 0.25945(12) 0.0378(9) Uani 1 1 d .
C29 C 0.3251(5) 0.4688(2) 0.08318(12) 0.0343(8) Uani 1 1 d .
H29A H 0.3840 0.4475 0.0569 0.051 Uiso 1 1 calc R
H29B H 0.2045 0.4465 0.0828 0.051 Uiso 1 1 calc R
H29C H 0.3846 0.4421 0.1084 0.051 Uiso 1 1 calc R
C33 C 0.6287(5) 0.8540(2) -0.12694(12) 0.0354(8) Uani 1 1 d .
H33 H 0.6179 0.8319 -0.1557 0.043 Uiso 1 1 calc R
C19 C -0.0900(6) 0.8584(3) 0.28966(13) 0.0483(10) Uani 1 1 d .
H19A H -0.1943 0.8410 0.3059 0.072 Uiso 1 1 calc R
H19B H -0.1131 0.9161 0.2725 0.072 Uiso 1 1 calc R
H19C H 0.0055 0.8710 0.3097 0.072 Uiso 1 1 calc R
N14 N 0.1918(4) 0.2130(2) 0.34374(9) 0.0290(6) Uani 1 1 d .
N15 N 0.3312(4) 0.2136(2) 0.41060(9) 0.0280(6) Uani 1 1 d .
O8 O 0.7509(3) -0.00192(17) 0.65386(8) 0.0364(6) Uani 1 1 d .
H8 H 0.7688 -0.0583 0.6458 0.055 Uiso 1 1 calc R
N13 N 0.0497(4) 0.1980(2) 0.27755(10) 0.0345(7) Uani 1 1 d .
C66 C 0.4654(4) 0.2007(2) 0.48055(11) 0.0308(7) Uani 1 1 d .
H66 H 0.4633 0.1330 0.4776 0.037 Uiso 1 1 calc R
N16 N 0.5268(4) 0.2380(2) 0.51599(9) 0.0306(6) Uani 1 1 d .
C62 C 0.3288(4) 0.4216(2) 0.41457(11) 0.0281(7) Uani 1 1 d .
C60 C 0.2537(4) 0.3711(2) 0.37796(11) 0.0267(7) Uani 1 1 d .
C58 C 0.1008(5) 0.3633(2) 0.30925(12) 0.0326(8) Uani 1 1 d .
H58 H 0.0443 0.3938 0.2858 0.039 Uiso 1 1 calc R
C63 C 0.4021(4) 0.3659(2) 0.44713(11) 0.0283(7) Uani 1 1 d .
H63 H 0.4550 0.3960 0.4712 0.034 Uiso 1 1 calc R
C59 C 0.1700(5) 0.4170(2) 0.34233(11) 0.0310(7) Uani 1 1 d .
H59 H 0.1621 0.4849 0.3415 0.037 Uiso 1 1 calc R
C67 C 0.5872(4) 0.1735(2) 0.54936(11) 0.0281(7) Uani 1 1 d .
C61 C 0.2599(4) 0.2676(2) 0.37726(11) 0.0271(7) Uani 1 1 d .
C64 C 0.3978(4) 0.2619(2) 0.44431(11) 0.0291(7) Uani 1 1 d .
C57 C 0.1154(4) 0.2597(2) 0.31077(11) 0.0299(7) Uani 1 1 d .
O7 O -0.0799(4) 0.3091(2) 0.23158(9) 0.0539(8) Uani 1 1 d .
C69 C 0.7139(5) 0.0212(2) 0.57547(11) 0.0303(7) Uani 1 1 d .
H69 H 0.7620 -0.0401 0.5696 0.036 Uiso 1 1 calc R
C70 C 0.6977(5) 0.0536(2) 0.61864(11) 0.0319(8) Uani 1 1 d .
C68 C 0.6582(4) 0.0807(2) 0.54134(11) 0.0299(7) Uani 1 1 d .
H68 H 0.6681 0.0585 0.5125 0.036 Uiso 1 1 calc R
C72 C 0.5765(5) 0.2050(2) 0.59244(11) 0.0341(8) Uani 1 1 d .
H72 H 0.5330 0.2674 0.5983 0.041 Uiso 1 1 calc R
C56 C -0.0401(5) 0.2248(3) 0.24039(12) 0.0377(9) Uani 1 1 d .
C71 C 0.6288(5) 0.1460(2) 0.62699(12) 0.0369(8) Uani 1 1 d .
H71 H 0.6178 0.1682 0.6558 0.044 Uiso 1 1 calc R
C65 C 0.3259(5) 0.5310(2) 0.41677(12) 0.0352(8) Uani 1 1 d .
H65A H 0.3829 0.5523 0.4433 0.053 Uiso 1 1 calc R
H65B H 0.2054 0.5535 0.4166 0.053 Uiso 1 1 calc R
H65C H 0.3875 0.5575 0.3918 0.053 Uiso 1 1 calc R
N11 N 0.8313(4) 0.2865(2) 0.41064(9) 0.0290(6) Uani 1 1 d .
N10 N 0.6915(4) 0.2870(2) 0.34377(9) 0.0290(6) Uani 1 1 d .
O6 O 1.2506(3) 0.50214(17) 0.65390(8) 0.0360(6) Uani 1 1 d .
H6 H 1.2658 0.5589 0.6460 0.054 Uiso 1 1 calc R
N9 N 0.5497(4) 0.3018(2) 0.27775(10) 0.0351(7) Uani 1 1 d .
C48 C 0.9650(4) 0.2993(2) 0.48039(11) 0.0303(7) Uani 1 1 d .
H48 H 0.9621 0.3670 0.4773 0.036 Uiso 1 1 calc R
N12 N 1.0271(4) 0.2622(2) 0.51594(9) 0.0303(6) Uani 1 1 d .
C41 C 0.6695(5) 0.0830(2) 0.34239(11) 0.0304(7) Uani 1 1 d .
H41 H 0.6611 0.0150 0.3417 0.037 Uiso 1 1 calc R
C42 C 0.7538(4) 0.1292(2) 0.37808(11) 0.0278(7) Uani 1 1 d .
C45 C 0.9017(4) 0.1344(2) 0.44713(11) 0.0286(7) Uani 1 1 d .
H45 H 0.9539 0.1043 0.4713 0.034 Uiso 1 1 calc R
C49 C 1.0867(4) 0.3263(2) 0.54935(11) 0.0282(7) Uani 1 1 d .
C52 C 1.1977(5) 0.4466(2) 0.61858(11) 0.0305(7) Uani 1 1 d .
O5 O 0.4199(4) 0.1908(2) 0.23174(9) 0.0535(8) Uani 1 1 d .
C43 C 0.7594(4) 0.2326(2) 0.37739(11) 0.0273(7) Uani 1 1 d .
C44 C 0.8288(4) 0.0783(2) 0.41444(11) 0.0296(7) Uani 1 1 d .
C40 C 0.6007(5) 0.1363(3) 0.30907(12) 0.0334(8) Uani 1 1 d .
H40 H 0.5448 0.1059 0.2855 0.040 Uiso 1 1 calc R
C39 C 0.6156(4) 0.2399(2) 0.31084(11) 0.0298(7) Uani 1 1 d .
C46 C 0.8980(4) 0.2375(2) 0.44426(11) 0.0284(7) Uani 1 1 d .
C54 C 1.1581(5) 0.4195(2) 0.54126(11) 0.0320(8) Uani 1 1 d .
H54 H 1.1683 0.4419 0.5125 0.038 Uiso 1 1 calc R
C50 C 1.0763(5) 0.2948(2) 0.59242(11) 0.0331(8) Uani 1 1 d .
H50 H 1.0332 0.2324 0.5983 0.040 Uiso 1 1 calc R
C53 C 1.2134(4) 0.4786(2) 0.57558(11) 0.0294(7) Uani 1 1 d .
H53 H 1.2613 0.5399 0.5697 0.035 Uiso 1 1 calc R
C38 C 0.4602(5) 0.2750(3) 0.24039(12) 0.0375(9) Uani 1 1 d .
C51 C 1.1287(5) 0.3542(2) 0.62713(12) 0.0359(8) Uani 1 1 d .
H51 H 1.1175 0.3323 0.6559 0.043 Uiso 1 1 calc R
C47 C 0.8252(5) -0.0309(2) 0.41685(12) 0.0343(8) Uani 1 1 d .
H47A H 0.8824 -0.0520 0.4434 0.051 Uiso 1 1 calc R
H47B H 0.8863 -0.0577 0.3919 0.051 Uiso 1 1 calc R
H47C H 0.7046 -0.0531 0.4168 0.051 Uiso 1 1 calc R
C37 C 0.4096(6) 0.3585(3) 0.21054(13) 0.0471(10) Uani 1 1 d .
H37A H 0.5040 0.3708 0.1901 0.071 Uiso 1 1 calc R
H37B H 0.3885 0.4162 0.2278 0.071 Uiso 1 1 calc R
H37C H 0.3040 0.3417 0.1947 0.071 Uiso 1 1 calc R
N3 N 0.8317(4) 0.71381(19) 0.08948(9) 0.0283(6) Uani 1 1 d .
N2 N 0.6917(4) 0.7130(2) 0.15624(9) 0.0296(6) Uani 1 1 d .
O2 O 1.2506(3) 0.49809(17) -0.15383(8) 0.0366(6) Uani 1 1 d .
H2 H 1.2626 0.4410 -0.1461 0.055 Uiso 1 1 calc R
C12 C 0.9653(4) 0.7007(2) 0.01951(11) 0.0293(7) Uani 1 1 d .
H12 H 0.9626 0.6330 0.0224 0.035 Uiso 1 1 calc R
N1 N 0.5500(4) 0.6979(2) 0.22227(10) 0.0347(7) Uani 1 1 d .
N4 N 1.0267(4) 0.7378(2) -0.01582(9) 0.0307(6) Uani 1 1 d .
C6 C 0.7536(4) 0.8706(2) 0.12201(11) 0.0269(7) Uani 1 1 d .
C9 C 0.9020(4) 0.8659(2) 0.05295(11) 0.0279(7) Uani 1 1 d .
H9 H 0.9543 0.8961 0.0288 0.033 Uiso 1 1 calc R
C5 C 0.6698(5) 0.9170(2) 0.15765(11) 0.0320(8) Uani 1 1 d .
H5 H 0.6617 0.9849 0.1584 0.038 Uiso 1 1 calc R
C8 C 0.8293(4) 0.9214(2) 0.08549(11) 0.0275(7) Uani 1 1 d .
C4 C 0.6011(5) 0.8632(2) 0.19072(11) 0.0321(8) Uani 1 1 d .
H4A H 0.5448 0.8937 0.2142 0.039 Uiso 1 1 calc R
C13 C 1.0875(4) 0.6736(2) -0.04945(11) 0.0286(7) Uani 1 1 d .
C16 C 1.1978(5) 0.5538(2) -0.11857(11) 0.0310(8) Uani 1 1 d .
C18 C 1.1583(4) 0.5806(2) -0.04127(11) 0.0305(7) Uani 1 1 d .
H18 H 1.1684 0.5584 -0.0125 0.037 Uiso 1 1 calc R
C10 C 0.8983(4) 0.7619(2) 0.05579(11) 0.0283(7) Uani 1 1 d .
C3 C 0.6155(4) 0.7598(2) 0.18925(11) 0.0297(7) Uani 1 1 d .
C7 C 0.7602(4) 0.7672(2) 0.12282(11) 0.0277(7) Uani 1 1 d .
O1 O 0.4199(4) 0.8089(2) 0.26841(9) 0.0546(8) Uani 1 1 d .
C14 C 1.0768(5) 0.7052(2) -0.09253(11) 0.0332(8) Uani 1 1 d .
H14 H 1.0333 0.7675 -0.0984 0.040 Uiso 1 1 calc R
C17 C 1.2134(4) 0.5215(3) -0.07561(11) 0.0298(7) Uani 1 1 d .
H17 H 1.2609 0.4601 -0.0698 0.036 Uiso 1 1 calc R
C2 C 0.4601(5) 0.7251(3) 0.25961(12) 0.0372(8) Uani 1 1 d .
C15 C 1.1293(5) 0.6461(2) -0.12721(11) 0.0358(8) Uani 1 1 d .
H15 H 1.1186 0.6681 -0.1560 0.043 Uiso 1 1 calc R
C11 C 0.8254(5) 1.0314(2) 0.08313(12) 0.0361(8) Uani 1 1 d .
H11A H 0.8811 1.0527 0.0564 0.054 Uiso 1 1 calc R
H11B H 0.8879 1.0582 0.1078 0.054 Uiso 1 1 calc R
H11C H 0.7048 1.0537 0.0836 0.054 Uiso 1 1 calc R
C1 C 0.4106(6) 0.6416(3) 0.28934(13) 0.0480(10) Uani 1 1 d .
H1A H 0.5061 0.6288 0.3094 0.072 Uiso 1 1 calc R
H1B H 0.3880 0.5842 0.2720 0.072 Uiso 1 1 calc R
H1C H 0.3061 0.6584 0.3056 0.072 Uiso 1 1 calc R
H2W1 H 0.770(19) 0.522(13) 0.268(5) 0.43(10) Uiso 1 1 d D
H1W2 H 0.273(13) 0.971(8) 0.266(4) 0.25(6) Uiso 1 1 d D
H1W1 H 0.28(2) 1.027(17) 0.237(7) 0.53(14) Uiso 1 1 d D
H2W2 H 0.759(7) 0.472(4) 0.2308(16) 0.11(2) Uiso 1 1 d D
C55 C -0.0903(6) 0.1418(3) 0.21063(13) 0.0472(10) Uani 1 1 d .
H55A H -0.1926 0.1599 0.1937 0.071 Uiso 1 1 calc R
H55B H -0.1170 0.0849 0.2279 0.071 Uiso 1 1 calc R
H55C H 0.0064 0.1276 0.1912 0.071 Uiso 1 1 calc R

loop_
_atom_site_aniso_label
_atom_site_aniso_U_11
_atom_site_aniso_U_22
_atom_site_aniso_U_33
_atom_site_aniso_U_23
_atom_site_aniso_U_13
_atom_site_aniso_U_12
O1W 0.0578(19) 0.0373(15) 0.0427(16) 0.0028(12) -0.0004(13) 0.0019(13)
O2W 0.061(2) 0.0344(15) 0.0402(15) -0.0051(12) 0.0023(13) 0.0021(13)
N7 0.0225(15) 0.0255(15) 0.0363(15) 0.0013(11) -0.0024(11) -0.0026(11)
N6 0.0267(16) 0.0247(14) 0.0358(15) 0.0002(11) -0.0040(12) -0.0006(11)
N5 0.0322(17) 0.0325(16) 0.0392(17) -0.0027(13) 0.0036(12) -0.0010(13)
O4 0.0499(17) 0.0269(13) 0.0338(13) 0.0033(10) 0.0078(11) 0.0014(12)
C30 0.031(2) 0.0244(17) 0.0374(19) 0.0033(14) -0.0018(14) -0.0022(14)
C24 0.0225(17) 0.0243(17) 0.0349(18) 0.0028(13) -0.0054(13) -0.0030(13)
C26 0.0234(18) 0.0253(17) 0.0334(17) 0.0036(13) -0.0044(13) -0.0001(13)
N8 0.0291(16) 0.0280(15) 0.0347(16) 0.0037(12) -0.0030(12) -0.0019(12)
C23 0.0307(19) 0.0229(17) 0.0385(19) 0.0066(13) -0.0063(14) -0.0052(14)
C25 0.0255(18) 0.0245(17) 0.0339(17) 0.0041(13) -0.0064(13) 0.0002(13)
C22 0.034(2) 0.0304(18) 0.0339(18) 0.0045(14) -0.0012(14) -0.0066(15)
C28 0.0266(18) 0.0223(16) 0.0366(18) 0.0034(13) -0.0050(13) -0.0044(13)
C27 0.0237(18) 0.0280(17) 0.0340(18) 0.0006(13) -0.0062(13) -0.0008(13)
C21 0.0286(19) 0.0290(18) 0.0331(18) 0.0021(14) -0.0029(14) -0.0041(14)
C31 0.0273(18) 0.0223(16) 0.0339(17) 0.0047(13) 0.0011(13) 0.0020(13)
O3 0.080(2) 0.0447(17) 0.0350(15) -0.0010(12) 0.0105(14) -0.0144(15)
C34 0.032(2) 0.0254(17) 0.0364(18) 0.0028(14) 0.0059(14) 0.0071(14)
C35 0.0292(19) 0.0252(17) 0.0316(17) -0.0002(13) 0.0005(13) -0.0006(14)
C32 0.050(2) 0.0225(17) 0.0334(18) -0.0009(13) -0.0016(15) 0.0042(15)
C36 0.031(2) 0.0325(19) 0.0297(17) 0.0030(14) -0.0050(14) -0.0017(14)
C20 0.040(2) 0.043(2) 0.0299(18) -0.0011(15) -0.0054(15) -0.0130(17)
C29 0.038(2) 0.0271(18) 0.0379(19) 0.0018(14) 0.0004(15) -0.0026(15)
C33 0.048(2) 0.0268(18) 0.0318(18) -0.0019(14) 0.0012(15) 0.0050(16)
C19 0.055(3) 0.046(2) 0.044(2) -0.0103(18) 0.0056(19) -0.0066(19)
N14 0.0258(16) 0.0260(15) 0.0352(15) 0.0011(11) 0.0034(11) -0.0005(11)
N15 0.0221(15) 0.0273(15) 0.0345(15) 0.0056(11) 0.0024(11) 0.0013(11)
O8 0.0505(17) 0.0280(13) 0.0307(13) 0.0031(10) -0.0075(11) -0.0039(12)
N13 0.0332(17) 0.0335(16) 0.0369(16) -0.0022(12) -0.0024(12) 0.0007(13)
C66 0.0302(19) 0.0237(17) 0.0385(19) 0.0023(14) 0.0013(14) 0.0008(14)
N16 0.0307(17) 0.0271(15) 0.0338(15) 0.0070(12) 0.0031(12) 0.0012(12)
C62 0.0268(19) 0.0244(17) 0.0330(17) 0.0020(13) 0.0061(13) -0.0005(13)
C60 0.0226(17) 0.0250(17) 0.0325(17) 0.0011(13) 0.0065(13) 0.0016(13)
C58 0.032(2) 0.0292(18) 0.0371(19) 0.0059(14) -0.0022(14) 0.0026(14)
C63 0.0257(18) 0.0283(17) 0.0308(17) -0.0008(13) 0.0031(13) -0.0009(14)
C59 0.035(2) 0.0217(17) 0.0363(18) 0.0049(13) 0.0051(14) 0.0021(14)
C67 0.0261(18) 0.0268(17) 0.0315(17) 0.0020(13) 0.0013(13) -0.0043(13)
C61 0.0220(17) 0.0282(17) 0.0312(17) 0.0046(13) 0.0052(13) 0.0001(13)
C64 0.0240(18) 0.0284(18) 0.0347(18) 0.0043(14) 0.0050(13) 0.0007(14)
C57 0.0260(19) 0.0298(18) 0.0339(18) 0.0025(14) 0.0043(13) 0.0005(14)
O7 0.083(2) 0.0404(17) 0.0381(16) 0.0002(12) -0.0102(14) 0.0123(15)
C69 0.0313(19) 0.0242(17) 0.0356(18) -0.0017(13) 0.0002(14) -0.0015(14)
C70 0.037(2) 0.0262(17) 0.0325(18) 0.0052(13) -0.0054(14) -0.0103(15)
C68 0.033(2) 0.0274(17) 0.0294(17) 0.0035(13) 0.0039(13) 0.0005(14)
C72 0.048(2) 0.0175(16) 0.0365(19) -0.0013(13) -0.0006(15) -0.0028(15)
C56 0.042(2) 0.038(2) 0.0330(19) -0.0008(15) 0.0043(15) 0.0058(17)
C71 0.053(2) 0.0255(18) 0.0326(18) -0.0033(14) 0.0000(16) -0.0079(16)
C65 0.039(2) 0.0257(18) 0.041(2) 0.0026(14) 0.0021(15) -0.0005(15)
N11 0.0269(16) 0.0248(15) 0.0353(15) -0.0054(11) 0.0015(11) -0.0018(11)
N10 0.0269(16) 0.0259(15) 0.0343(15) -0.0036(11) 0.0022(11) -0.0017(11)
O6 0.0495(16) 0.0265(13) 0.0321(13) -0.0046(10) -0.0079(11) 0.0012(11)
N9 0.0323(17) 0.0351(17) 0.0380(17) 0.0015(13) -0.0024(12) -0.0021(13)
C48 0.0291(19) 0.0240(17) 0.0378(19) -0.0059(14) -0.0006(14) -0.0042(14)
N12 0.0319(17) 0.0256(15) 0.0335(15) -0.0065(11) 0.0030(12) -0.0009(12)
C41 0.0308(19) 0.0211(16) 0.0394(19) -0.0044(13) 0.0031(14) -0.0056(14)
C42 0.0266(18) 0.0225(16) 0.0341(18) -0.0039(13) 0.0059(13) -0.0052(13)
C45 0.0235(18) 0.0290(18) 0.0333(17) -0.0017(13) 0.0048(13) -0.0020(14)
C49 0.0272(18) 0.0249(17) 0.0325(17) -0.0069(13) 0.0007(13) 0.0014(13)
C52 0.0310(19) 0.0271(18) 0.0332(18) -0.0069(13) -0.0052(14) 0.0065(14)
O5 0.082(2) 0.0425(17) 0.0363(15) -0.0012(12) -0.0106(14) -0.0168(15)
C43 0.0238(18) 0.0257(17) 0.0324(17) -0.0060(13) 0.0059(13) -0.0016(13)
C44 0.0252(18) 0.0243(17) 0.0394(19) -0.0035(13) 0.0051(14) -0.0004(13)
C40 0.033(2) 0.0296(18) 0.0370(19) -0.0065(14) -0.0010(14) -0.0035(15)
C39 0.0275(19) 0.0284(18) 0.0334(18) -0.0036(13) 0.0041(13) -0.0023(14)
C46 0.0268(18) 0.0247(17) 0.0338(18) -0.0064(13) 0.0051(13) -0.0006(13)
C54 0.032(2) 0.0330(19) 0.0315(18) -0.0062(14) 0.0049(14) -0.0036(15)
C50 0.043(2) 0.0221(17) 0.0341(18) 0.0020(13) 0.0012(15) 0.0030(15)
C53 0.0273(19) 0.0265(17) 0.0345(18) -0.0014(13) -0.0001(13) -0.0023(14)
C38 0.038(2) 0.044(2) 0.0302(18) -0.0001(15) 0.0030(15) -0.0097(17)
C51 0.048(2) 0.0250(18) 0.0351(19) -0.0012(14) 0.0006(15) 0.0069(16)
C47 0.036(2) 0.0234(17) 0.044(2) -0.0029(14) -0.0014(15) -0.0024(14)
C37 0.053(3) 0.046(2) 0.042(2) 0.0075(18) -0.0056(18) -0.0055(19)
N3 0.0253(16) 0.0249(14) 0.0348(15) -0.0039(11) -0.0002(11) -0.0003(11)
N2 0.0277(16) 0.0261(15) 0.0349(15) -0.0031(11) -0.0033(12) -0.0019(11)
O2 0.0495(17) 0.0268(13) 0.0336(13) -0.0044(10) 0.0083(11) -0.0051(12)
C12 0.0290(19) 0.0262(17) 0.0325(17) -0.0063(13) 0.0003(13) 0.0022(14)
N1 0.0333(17) 0.0342(17) 0.0368(16) 0.0015(12) 0.0003(12) 0.0021(13)
N4 0.0298(16) 0.0303(16) 0.0321(15) -0.0062(12) -0.0019(12) 0.0002(12)
C6 0.0237(17) 0.0239(16) 0.0330(17) -0.0042(13) -0.0067(13) 0.0039(13)
C9 0.0274(18) 0.0260(17) 0.0302(17) -0.0048(13) -0.0046(13) -0.0012(13)
C5 0.034(2) 0.0226(17) 0.0392(19) -0.0090(14) -0.0045(15) 0.0032(14)
C8 0.0242(18) 0.0230(16) 0.0352(18) -0.0030(13) -0.0064(13) -0.0007(13)
C4 0.031(2) 0.0286(18) 0.0368(19) -0.0087(14) 0.0017(14) 0.0031(14)
C13 0.0288(19) 0.0248(17) 0.0322(17) -0.0053(13) -0.0007(13) -0.0040(13)
C16 0.034(2) 0.0251(17) 0.0335(18) -0.0076(13) 0.0042(14) -0.0071(14)
C18 0.0300(19) 0.0324(19) 0.0291(17) -0.0061(13) -0.0037(13) -0.0015(14)
C10 0.0218(17) 0.0294(18) 0.0336(18) -0.0059(13) -0.0041(13) 0.0001(13)
C3 0.0251(18) 0.0301(18) 0.0339(18) -0.0039(14) -0.0032(13) 0.0011(14)
C7 0.0250(18) 0.0243(17) 0.0337(17) -0.0075(13) -0.0036(13) 0.0009(13)
O1 0.084(2) 0.0416(17) 0.0380(16) -0.0012(12) 0.0102(14) 0.0127(15)
C14 0.042(2) 0.0210(17) 0.0370(19) -0.0022(13) -0.0015(15) -0.0054(14)
C17 0.0297(19) 0.0270(17) 0.0328(18) -0.0027(13) 0.0003(13) -0.0021(14)
C2 0.043(2) 0.036(2) 0.0322(19) 0.0007(15) -0.0048(15) 0.0047(17)
C15 0.054(2) 0.0233(18) 0.0306(18) 0.0026(13) -0.0001(15) -0.0069(16)
C11 0.041(2) 0.0261(18) 0.041(2) -0.0026(15) 0.0032(16) -0.0002(15)
C1 0.055(3) 0.048(2) 0.041(2) 0.0058(18) 0.0040(18) 0.004(2)
C55 0.053(3) 0.046(2) 0.042(2) -0.0078(18) -0.0064(18) 0.0049(19)

loop_
_atom_type_symbol
_atom_type_description
_atom_type_scat_dispersion_real
_atom_type_scat_dispersion_imag
_atom_type_scat_source
C C 0.0033 0.0016 'International Tables Vol C Tables 4.2.6.8 and 6.1.1.4'
H H 0.0000 0.0000 'International Tables Vol C Tables 4.2.6.8 and 6.1.1.4'
N N 0.0061 0.0033 'International Tables Vol C Tables 4.2.6.8 and 6.1.1.4'
O O 0.0106 0.0060 'International Tables Vol C Tables 4.2.6.8 and 6.1.1.4'

loop_
_geom_angle_atom_site_label_1
_geom_angle_atom_site_label_2
_geom_angle_atom_site_label_3
_geom_angle
H1W2 O1W H1W1 89(10)
H2W1 O2W H2W2 107(10)
C28 N7 C25 117.2(3)
C21 N6 C25 118.0(3)
C20 N5 C21 126.9(3)
C34 O4 H4 109.5
N8 C30 C28 122.2(3)
N8 C30 H30 118.9
C28 C30 H30 118.9
C23 C24 C25 116.5(3)
C23 C24 C26 124.3(3)
C25 C24 C26 119.2(3)
C27 C26 C24 116.6(3)
C27 C26 C29 122.3(3)
C24 C26 C29 121.1(3)
C30 N8 C31 118.8(3)
C22 C23 C24 120.9(3)
C22 C23 H23 119.5
C24 C23 H23 119.5
N6 C25 N7 114.7(3)
N6 C25 C24 123.0(3)
N7 C25 C24 122.2(3)
C23 C22 C21 118.5(3)
C23 C22 H22 120.7
C21 C22 H22 120.8
N7 C28 C27 124.0(3)
N7 C28 C30 114.8(3)
C27 C28 C30 121.1(3)
C26 C27 C28 120.7(3)
C26 C27 H27 119.6
C28 C27 H27 119.6
N6 C21 N5 113.7(3)
N6 C21 C22 123.0(3)
N5 C21 C22 123.2(3)
C32 C31 C36 118.2(3)
C32 C31 N8 118.3(3)
C36 C31 N8 123.4(3)
C35 C34 O4 122.4(3)
C35 C34 C33 119.8(3)
O4 C34 C33 117.8(3)
C34 C35 C36 120.4(3)
C34 C35 H35 119.8
C36 C35 H35 119.8
C31 C32 C33 121.5(3)
C31 C32 H32 119.2
C33 C32 H32 119.2
C35 C36 C31 120.2(3)
C35 C36 H36 119.9
C31 C36 H36 119.9
O3 C20 N5 124.4(4)
O3 C20 C19 120.6(3)
N5 C20 C19 115.0(3)
C26 C29 H29A 109.5
C26 C29 H29B 109.5
H29A C29 H29B 109.5
C26 C29 H29C 109.5
H29A C29 H29C 109.5
H29B C29 H29C 109.5
C32 C33 C34 119.8(3)
C32 C33 H33 120.1
C34 C33 H33 120.1
C20 C19 H19A 109.5
C20 C19 H19B 109.5
H19A C19 H19B 109.5
C20 C19 H19C 109.5
H19A C19 H19C 109.5
H19B C19 H19C 109.5
C57 N14 C61 118.0(3)
C64 N15 C61 117.3(3)
C70 O8 H8 109.5
C56 N13 C57 127.5(3)
N16 C66 C64 122.0(3)
N16 C66 H66 119.0
C64 C66 H66 119.0
C66 N16 C67 118.2(3)
C63 C62 C60 117.3(3)
C63 C62 C65 122.0(3)
C60 C62 C65 120.8(3)
C59 C60 C61 116.7(3)
C59 C60 C62 124.5(3)
C61 C60 C62 118.8(3)
C59 C58 C57 119.1(3)
C59 C58 H58 120.4
C57 C58 H58 120.4
C62 C63 C64 120.2(3)
C62 C63 H63 119.9
C64 C63 H63 119.9
C58 C59 C60 120.5(3)
C58 C59 H59 119.8
C60 C59 H59 119.8
C72 C67 C68 118.1(3)
C72 C67 N16 117.8(3)
C68 C67 N16 124.2(3)
N14 C61 N15 114.2(3)
N14 C61 C60 123.0(3)
N15 C61 C60 122.8(3)
N15 C64 C63 123.7(3)
N15 C64 C66 115.5(3)
C63 C64 C66 120.8(3)
N14 C57 N13 114.2(3)
N14 C57 C58 122.6(3)
N13 C57 C58 123.1(3)
C68 C69 C70 119.7(3)
C68 C69 H69 120.2
C70 C69 H69 120.2
O8 C70 C71 118.0(3)
O8 C70 C69 122.4(3)
C71 C70 C69 119.6(3)
C69 C68 C67 121.2(3)
C69 C68 H68 119.4
C67 C68 H68 119.4
C71 C72 C67 121.6(3)
C71 C72 H72 119.2
C67 C72 H72 119.2
O7 C56 N13 123.8(4)
O7 C56 C55 121.2(4)
N13 C56 C55 115.0(3)
C72 C71 C70 119.8(3)
C72 C71 H71 120.1
C70 C71 H71 120.1
C62 C65 H65A 109.5
C62 C65 H65B 109.5
H65A C65 H65B 109.5
C62 C65 H65C 109.5
H65A C65 H65C 109.5
H65B C65 H65C 109.5
C46 N11 C43 116.9(3)
C39 N10 C43 117.8(3)
C52 O6 H6 109.5
C38 N9 C39 127.4(3)
N12 C48 C46 121.8(3)
N12 C48 H48 119.1
C46 C48 H48 119.1
C48 N12 C49 118.6(3)
C40 C41 C42 120.7(3)
C40 C41 H41 119.7
C42 C41 H41 119.7
C41 C42 C43 116.8(3)
C41 C42 C44 124.1(3)
C43 C42 C44 119.2(3)
C44 C45 C46 120.3(3)
C44 C45 H45 119.9
C46 C45 H45 119.9
C50 C49 C54 118.0(3)
C50 C49 N12 118.1(3)
C54 C49 N12 123.8(3)
O6 C52 C53 122.6(3)
O6 C52 C51 117.6(3)
C53 C52 C51 119.7(3)
N11 C43 N10 114.3(3)
N11 C43 C42 122.7(3)
N10 C43 C42 123.0(3)
C45 C44 C42 116.8(3)
C45 C44 C47 122.0(3)
C42 C44 C47 121.2(3)
C41 C40 C39 118.6(3)
C41 C40 H40 120.7
C39 C40 H40 120.7
N10 C39 N9 113.8(3)
N10 C39 C40 123.2(3)
N9 C39 C40 123.0(3)
N11 C46 C45 124.1(3)
N11 C46 C48 114.6(3)
C45 C46 C48 121.2(3)
C53 C54 C49 120.8(3)
C53 C54 H54 119.6
C49 C54 H54 119.6
C49 C50 C51 121.6(3)
C49 C50 H50 119.2
C51 C50 H50 119.2
C54 C53 C52 120.2(3)
C54 C53 H53 119.9
C52 C53 H53 119.9
O5 C38 N9 123.6(4)
O5 C38 C37 121.4(3)
N9 C38 C37 115.0(3)
C50 C51 C52 119.6(3)
C50 C51 H51 120.2
C52 C51 H51 120.2
C44 C47 H47A 109.5
C44 C47 H47B 109.5
H47A C47 H47B 109.5
C44 C47 H47C 109.5
H47A C47 H47C 109.5
H47B C47 H47C 109.5
C38 C37 H37A 109.5
C38 C37 H37B 109.5
H37A C37 H37B 109.5
C38 C37 H37C 109.5
H37A C37 H37C 109.5
H37B C37 H37C 109.5
C10 N3 C7 117.7(3)
C3 N2 C7 118.1(3)
C16 O2 H2 109.5
N4 C12 C10 122.1(3)
N4 C12 H12 119.0
C10 C12 H12 119.0
C2 N1 C3 127.0(3)
C12 N4 C13 118.6(3)
C5 C6 C7 116.9(3)
C5 C6 C8 124.1(3)
C7 C6 C8 119.0(3)
C8 C9 C10 120.2(3)
C8 C9 H9 119.9
C10 C9 H9 119.9
C4 C5 C6 120.2(3)
C4 C5 H5 119.9
C6 C5 H5 119.9
C9 C8 C6 117.2(3)
C9 C8 C11 121.9(3)
C6 C8 C11 120.9(3)
C5 C4 C3 119.3(3)
C5 C4 H4A 120.4
C3 C4 H4A 120.4
C14 C13 C18 118.3(3)
C14 C13 N4 118.1(3)
C18 C13 N4 123.6(3)
O2 C16 C17 122.5(3)
O2 C16 C15 117.6(3)
C17 C16 C15 120.0(3)
C17 C18 C13 120.6(3)
C17 C18 H18 119.7
C13 C18 H18 119.7
N3 C10 C9 123.5(3)
N3 C10 C12 115.6(3)
C9 C10 C12 120.9(3)
N2 C3 N1 114.0(3)
N2 C3 C4 122.6(3)
N1 C3 C4 123.4(3)
N2 C7 N3 114.6(3)
N2 C7 C6 122.9(3)
N3 C7 C6 122.4(3)
C13 C14 C15 121.6(3)
C13 C14 H14 119.2
C15 C14 H14 119.2
C18 C17 C16 120.1(3)
C18 C17 H17 119.9
C16 C17 H17 119.9
O1 C2 N1 124.2(4)
O1 C2 C1 121.4(4)
N1 C2 C1 114.5(3)
C14 C15 C16 119.4(3)
C14 C15 H15 120.3
C16 C15 H15 120.3
C8 C11 H11A 109.5
C8 C11 H11B 109.5
H11A C11 H11B 109.5
C8 C11 H11C 109.5
H11A C11 H11C 109.5
H11B C11 H11C 109.5
C2 C1 H1A 109.5
C2 C1 H1B 109.5
H1A C1 H1B 109.5
C2 C1 H1C 109.5
H1A C1 H1C 109.5
H1B C1 H1C 109.5
C56 C55 H55A 109.5
C56 C55 H55B 109.5
H55A C55 H55B 109.5
C56 C55 H55C 109.5
H55A C55 H55C 109.5
H55B C55 H55C 109.5

loop_
_geom_bond_atom_site_label_1
_geom_bond_atom_site_label_2
_geom_bond_distance
O1W H1W2 0.84(11)
O1W H1W1 0.81(19)
O2W H2W1 0.82(17)
O2W H2W2 0.83(5)
N7 C28 1.315(4)
N7 C25 1.364(4)
N6 C21 1.325(4)
N6 C25 1.359(4)
N5 C20 1.366(5)
N5 C21 1.405(4)
O4 C34 1.379(4)
O4 H4 0.8200
C30 N8 1.278(5)
C30 C28 1.480(5)
C30 H30 0.9300
C24 C23 1.404(5)
C24 C25 1.419(4)
C24 C26 1.425(5)
C26 C27 1.362(5)
C26 C29 1.497(5)
N8 C31 1.420(4)
C23 C22 1.355(5)
C23 H23 0.9300
C22 C21 1.419(5)
C22 H22 0.9300
C28 C27 1.410(4)
C27 H27 0.9300
C31 C32 1.379(5)
C31 C36 1.407(5)
O3 C20 1.216(4)
C34 C35 1.378(5)
C34 C33 1.387(5)
C35 C36 1.385(5)
C35 H35 0.9300
C32 C33 1.381(5)
C32 H32 0.9300
C36 H36 0.9300
C20 C19 1.511(5)
C29 H29A 0.9600
C29 H29B 0.9600
C29 H29C 0.9600
C33 H33 0.9300
C19 H19A 0.9600
C19 H19B 0.9600
C19 H19C 0.9600
N14 C57 1.321(4)
N14 C61 1.364(4)
N15 C64 1.319(4)
N15 C61 1.365(4)
O8 C70 1.373(4)
O8 H8 0.8200
N13 C56 1.368(5)
N13 C57 1.407(4)
C66 N16 1.279(5)
C66 C64 1.474(5)
C66 H66 0.9300
N16 C67 1.420(4)
C62 C63 1.366(5)
C62 C60 1.427(5)
C62 C65 1.496(5)
C60 C59 1.403(5)
C60 C61 1.414(4)
C58 C59 1.351(5)
C58 C57 1.420(5)
C58 H58 0.9300
C63 C64 1.424(5)
C63 H63 0.9300
C59 H59 0.9300
C67 C72 1.382(5)
C67 C68 1.397(5)
O7 C56 1.220(4)
C69 C68 1.384(5)
C69 C70 1.392(5)
C69 H69 0.9300
C70 C71 1.389(5)
C68 H68 0.9300
C72 C71 1.382(5)
C72 H72 0.9300
C56 C55 1.499(5)
C71 H71 0.9300
C65 H65A 0.9600
C65 H65B 0.9600
C65 H65C 0.9600
N11 C46 1.322(4)
N11 C43 1.364(4)
N10 C39 1.321(4)
N10 C43 1.364(4)
O6 C52 1.375(4)
O6 H6 0.8200
N9 C38 1.372(5)
N9 C39 1.406(4)
C48 N12 1.283(5)
C48 C46 1.476(4)
C48 H48 0.9300
N12 C49 1.415(4)
C41 C40 1.353(5)
C41 C42 1.408(5)
C41 H41 0.9300
C42 C43 1.413(4)
C42 C44 1.424(5)
C45 C44 1.371(5)
C45 C46 1.411(5)
C45 H45 0.9300
C49 C50 1.381(5)
C49 C54 1.405(5)
C52 C53 1.384(5)
C52 C51 1.389(5)
O5 C38 1.218(4)
C44 C47 1.493(5)
C40 C39 1.420(5)
C40 H40 0.9300
C54 C53 1.384(5)
C54 H54 0.9300
C50 C51 1.389(5)
C50 H50 0.9300
C53 H53 0.9300
C38 C37 1.507(5)
C51 H51 0.9300
C47 H47A 0.9600
C47 H47B 0.9600
C47 H47C 0.9600
C37 H37A 0.9600
C37 H37B 0.9600
C37 H37C 0.9600
N3 C10 1.317(4)
N3 C7 1.361(4)
N2 C3 1.322(4)
N2 C7 1.360(4)
O2 C16 1.374(4)
O2 H2 0.8200
C12 N4 1.276(4)
C12 C10 1.473(4)
C12 H12 0.9300
N1 C2 1.375(5)
N1 C3 1.403(4)
N4 C13 1.424(4)
C6 C5 1.406(5)
C6 C7 1.414(4)
C6 C8 1.429(5)
C9 C8 1.362(4)
C9 C10 1.424(5)
C9 H9 0.9300
C5 C4 1.349(5)
C5 H5 0.9300
C8 C11 1.505(5)
C4 C3 1.418(5)
C4 H4A 0.9300
C13 C14 1.382(5)
C13 C18 1.400(5)
C16 C17 1.384(5)
C16 C15 1.388(5)
C18 C17 1.384(4)
C18 H18 0.9300
O1 C2 1.213(4)
C14 C15 1.386(5)
C14 H14 0.9300
C17 H17 0.9300
C2 C1 1.503(5)
C15 H15 0.9300
C11 H11A 0.9600
C11 H11B 0.9600
C11 H11C 0.9600
C1 H1A 0.9600
C1 H1B 0.9600
C1 H1C 0.9600
C55 H55A 0.9600
C55 H55B 0.9600
C55 H55C 0.9600

loop_
_geom_torsion_atom_site_label_1
_geom_torsion_atom_site_label_2
_geom_torsion_atom_site_label_3
_geom_torsion_atom_site_label_4
_geom_torsion
C23 C24 C26 C27 178.7(3)
C25 C24 C26 C27 -0.5(4)
C23 C24 C26 C29 -0.9(5)
C25 C24 C26 C29 179.9(3)
C28 C30 N8 C31 178.9(3)
C25 C24 C23 C22 -0.4(5)
C26 C24 C23 C22 -179.6(3)
C21 N6 C25 N7 177.8(3)
C21 N6 C25 C24 -0.7(5)
C28 N7 C25 N6 -179.5(3)
C28 N7 C25 C24 -1.1(5)
C23 C24 C25 N6 0.9(5)
C26 C24 C25 N6 -179.8(3)
C23 C24 C25 N7 -177.4(3)
C26 C24 C25 N7 1.8(5)
C24 C23 C22 C21 -0.3(5)
C25 N7 C28 C27 -1.0(5)
C25 N7 C28 C30 177.2(3)
N8 C30 C28 N7 -177.2(3)
N8 C30 C28 C27 1.0(5)
C24 C26 C27 C28 -1.4(5)
C29 C26 C27 C28 178.2(3)
N7 C28 C27 C26 2.3(5)
C30 C28 C27 C26 -175.7(3)
C25 N6 C21 N5 179.9(3)
C25 N6 C21 C22 -0.1(5)
C20 N5 C21 N6 178.2(3)
C20 N5 C21 C22 -1.9(6)
C23 C22 C21 N6 0.6(5)
C23 C22 C21 N5 -179.4(3)
C30 N8 C31 C32 -150.6(3)
C30 N8 C31 C36 30.1(5)
O4 C34 C35 C36 -179.8(3)
C33 C34 C35 C36 -1.0(5)
C36 C31 C32 C33 -1.9(5)
N8 C31 C32 C33 178.8(3)
C34 C35 C36 C31 0.5(5)
C32 C31 C36 C35 0.9(5)
N8 C31 C36 C35 -179.8(3)
C21 N5 C20 O3 -2.4(6)
C21 N5 C20 C19 178.5(3)
C31 C32 C33 C34 1.4(6)
C35 C34 C33 C32 0.1(5)
O4 C34 C33 C32 178.9(3)
C64 C66 N16 C67 179.3(3)
C63 C62 C60 C59 178.5(3)
C65 C62 C60 C59 -1.4(5)
C63 C62 C60 C61 -0.2(4)
C65 C62 C60 C61 179.9(3)
C60 C62 C63 C64 -1.6(5)
C65 C62 C63 C64 178.3(3)
C57 C58 C59 C60 -0.6(5)
C61 C60 C59 C58 -0.4(5)
C62 C60 C59 C58 -179.2(3)
C66 N16 C67 C72 -151.0(3)
C66 N16 C67 C68 29.6(5)
C57 N14 C61 N15 178.0(3)
C57 N14 C61 C60 -0.7(5)
C64 N15 C61 N14 -179.3(3)
C64 N15 C61 C60 -0.6(4)
C59 C60 C61 N14 1.1(5)
C62 C60 C61 N14 180.0(3)
C59 C60 C61 N15 -177.4(3)
C62 C60 C61 N15 1.5(5)
C61 N15 C64 C63 -1.4(5)
C61 N15 C64 C66 177.1(3)
C62 C63 C64 N15 2.6(5)
C62 C63 C64 C66 -175.8(3)
N16 C66 C64 N15 -177.1(3)
N16 C66 C64 C63 1.4(5)
C61 N14 C57 N13 179.7(3)
C61 N14 C57 C58 -0.5(5)
C56 N13 C57 N14 177.8(3)
C56 N13 C57 C58 -2.0(5)
C59 C58 C57 N14 1.1(5)
C59 C58 C57 N13 -179.1(3)
C68 C69 C70 O8 -179.9(3)
C68 C69 C70 C71 -1.2(5)
C70 C69 C68 C67 0.6(5)
C72 C67 C68 C69 0.9(5)
N16 C67 C68 C69 -179.7(3)
C68 C67 C72 C71 -2.0(5)
N16 C67 C72 C71 178.6(3)
C57 N13 C56 O7 -2.0(6)
C57 N13 C56 C55 178.9(3)
C67 C72 C71 C70 1.5(6)
O8 C70 C71 C72 178.9(3)
C69 C70 C71 C72 0.1(5)
C46 C48 N12 C49 -179.2(3)
C40 C41 C42 C43 1.0(5)
C40 C41 C42 C44 179.7(3)
C48 N12 C49 C50 150.8(3)
C48 N12 C49 C54 -30.0(5)
C46 N11 C43 N10 179.5(3)
C46 N11 C43 C42 0.3(5)
C39 N10 C43 N11 -178.4(3)
C39 N10 C43 C42 0.9(5)
C41 C42 C43 N11 177.6(3)
C44 C42 C43 N11 -1.1(5)
C41 C42 C43 N10 -1.6(5)
C44 C42 C43 N10 179.7(3)
C46 C45 C44 C42 1.0(5)
C46 C45 C44 C47 -178.2(3)
C41 C42 C44 C45 -178.2(3)
C43 C42 C44 C45 0.4(5)
C41 C42 C44 C47 1.0(5)
C43 C42 C44 C47 179.6(3)
C42 C41 C40 C39 0.1(5)
C43 N10 C39 N9 -180.0(3)
C43 N10 C39 C40 0.4(5)
C38 N9 C39 N10 -177.9(3)
C38 N9 C39 C40 1.7(5)
C41 C40 C39 N10 -0.9(5)
C41 C40 C39 N9 179.5(3)
C43 N11 C46 C45 1.3(5)
C43 N11 C46 C48 -176.7(3)
C44 C45 C46 N11 -2.0(5)
C44 C45 C46 C48 175.9(3)
N12 C48 C46 N11 177.2(3)
N12 C48 C46 C45 -0.9(5)
C50 C49 C54 C53 -1.1(5)
N12 C49 C54 C53 179.8(3)
C54 C49 C50 C51 2.2(5)
N12 C49 C50 C51 -178.6(3)
C49 C54 C53 C52 -0.5(5)
O6 C52 C53 C54 179.9(3)
C51 C52 C53 C54 1.0(5)
C39 N9 C38 O5 2.7(6)
C39 N9 C38 C37 -178.8(3)
C49 C50 C51 C52 -1.7(5)
O6 C52 C51 C50 -178.9(3)
C53 C52 C51 C50 0.1(5)
C10 C12 N4 C13 -179.5(3)
C7 C6 C5 C4 0.4(5)
C8 C6 C5 C4 179.7(3)
C10 C9 C8 C6 1.0(5)
C10 C9 C8 C11 -178.1(3)
C5 C6 C8 C9 -178.4(3)
C7 C6 C8 C9 0.9(4)
C5 C6 C8 C11 0.7(5)
C7 C6 C8 C11 179.9(3)
C6 C5 C4 C3 0.5(5)
C12 N4 C13 C14 150.8(3)
C12 N4 C13 C18 -29.5(5)
C14 C13 C18 C17 -1.0(5)
N4 C13 C18 C17 179.4(3)
C7 N3 C10 C9 1.2(5)
C7 N3 C10 C12 -176.8(3)
C8 C9 C10 N3 -2.1(5)
C8 C9 C10 C12 175.7(3)
N4 C12 C10 N3 177.2(3)
N4 C12 C10 C9 -0.8(5)
C7 N2 C3 N1 -179.6(3)
C7 N2 C3 C4 0.8(5)
C2 N1 C3 N2 -177.8(3)
C2 N1 C3 C4 1.8(5)
C5 C4 C3 N2 -1.1(5)
C5 C4 C3 N1 179.3(3)
C3 N2 C7 N3 -178.2(3)
C3 N2 C7 C6 0.2(5)
C10 N3 C7 N2 179.2(3)
C10 N3 C7 C6 0.8(5)
C5 C6 C7 N2 -0.7(5)
C8 C6 C7 N2 180.0(3)
C5 C6 C7 N3 177.5(3)
C8 C6 C7 N3 -1.8(5)
C18 C13 C14 C15 1.9(5)
N4 C13 C14 C15 -178.4(3)
C13 C18 C17 C16 -0.4(5)
O2 C16 C17 C18 179.9(3)
C15 C16 C17 C18 0.9(5)
C3 N1 C2 O1 2.4(6)
C3 N1 C2 C1 -178.7(3)
C13 C14 C15 C16 -1.4(5)
O2 C16 C15 C14 -179.1(3)
C17 C16 C15 C14 0.0(5)
